data_8105629
loop_
_publ_author_name
'Li, Dongmi'
'Lianglu, Juanzi'
'Peng, Yuanyuan'

_publ_section_title
;
 Crystal structure of 2,3-diphenyl-5,6-bis(4-methoxyphenyl)pyrazine,
 C30H24N2O2
;
_journal_issue 2
_journal_name_full 'Zeitschrift f\"ur Kristallographie - New Crystal Structures'
_journal_page_first 317
_journal_page_last 319
_journal_paper_doi 10.1515/ncrs-2018-0369
_journal_volume 234
_journal_year 2019
_chemical_formula_moiety 'C30 H24 N2 O2'
_chemical_formula_sum 'C30 H24 N2 O2'
_chemical_formula_weight 444.51
_space_group_crystal_system monoclinic
_space_group_IT_number 14
_space_group_name_Hall '-P 2ybc'
_space_group_name_H-M_alt 'P 1 21/c 1'
_atom_sites_solution_hydrogens geom
_atom_sites_solution_primary dual
_cell_angle_alpha 90
_cell_angle_beta 103.571(6)
_cell_angle_gamma 90
_cell_formula_units_Z 4
_cell_length_a 11.4545(6)
_cell_length_b 21.0333(10)
_cell_length_c 10.0604(5)
_cell_measurement_reflns_used 5083
_cell_measurement_temperature 289.3(7)
_cell_measurement_theta_max 25.8080
_cell_measurement_theta_min 3.7780
_cell_volume 2356.1(2)
_computing_cell_refinement 'CrysAlisPro 1.171.39.46 (Rigaku OD, 2018)'
_computing_data_collection 'CrysAlisPro 1.171.39.46 (Rigaku OD, 2018)'
_computing_data_reduction 'CrysAlisPro 1.171.39.46 (Rigaku OD, 2018)'
_computing_molecular_graphics 'Olex2 (Dolomanov et al., 2009)'
_computing_publication_material 'Olex2 (Dolomanov et al., 2009)'
_computing_structure_refinement 'ShelXL (Sheldrick, 2015)'
_computing_structure_solution 'ShelXT (Sheldrick, 2015)'
_diffrn_ambient_environment air
_diffrn_ambient_temperature 289.3(7)
_diffrn_detector 'CCD plate'
_diffrn_detector_area_resol_mean 8.0584
_diffrn_detector_type EosS2
_diffrn_measured_fraction_theta_full 0.998
_diffrn_measured_fraction_theta_max 0.887
_diffrn_measurement_details
;
List of Runs (angles in degrees, time in seconds):

  # Type    Start    End  Width  t~exp~   \w     \q     \k     \f   Frames
--------------------------------------------------------------------------
  1  \w    -43.00  50.00   1.00    7.50    --  -15.84  77.00  30.00   93
  2  \w    -83.00   7.00   1.00    7.50    --  -15.84 -77.00 120.00   90
  3  \w    -69.00   2.00   1.00    7.50    --  -15.84 -38.00 120.00   71
  4  \w    -42.00   1.00   1.00    7.50    --  -15.84 -57.00 -90.00   43
  5  \w    -83.00  -9.00   1.00    7.50    --  -15.84 -77.00 -90.00   74
;
_diffrn_measurement_device 'four-circle diffractometer'
_diffrn_measurement_device_type 'SuperNova, Single source at offset/far, EosS2'
_diffrn_measurement_method '\w scans'
_diffrn_orient_matrix_type 'CrysAlisPro convention (1999,Acta A55,543-557)'
_diffrn_orient_matrix_UB_11 0.0270955000
_diffrn_orient_matrix_UB_12 0.0294448000
_diffrn_orient_matrix_UB_13 -0.0097657000
_diffrn_orient_matrix_UB_21 -0.0552262000
_diffrn_orient_matrix_UB_22 0.0158200000
_diffrn_orient_matrix_UB_23 -0.0030215000
_diffrn_orient_matrix_UB_31 0.0164266000
_diffrn_orient_matrix_UB_32 0.0046443000
_diffrn_orient_matrix_UB_33 0.0717825000
_diffrn_radiation_monochromator mirror
_diffrn_radiation_probe x-ray
_diffrn_radiation_type MoK\a
_diffrn_radiation_wavelength 0.71073
_diffrn_reflns_av_R_equivalents 0.0333
_diffrn_reflns_av_unetI/netI 0.0467
_diffrn_reflns_Laue_measured_fraction_full 0.998
_diffrn_reflns_Laue_measured_fraction_max 0.887
_diffrn_reflns_limit_h_max 15
_diffrn_reflns_limit_h_min -15
_diffrn_reflns_limit_k_max 28
_diffrn_reflns_limit_k_min -23
_diffrn_reflns_limit_l_max 12
_diffrn_reflns_limit_l_min -13
_diffrn_reflns_number 19331
_diffrn_reflns_point_group_measured_fraction_full 0.998
_diffrn_reflns_point_group_measured_fraction_max 0.887
_diffrn_reflns_theta_full 25.242
_diffrn_reflns_theta_max 29.235
_diffrn_reflns_theta_min 3.434
_diffrn_source 'micro-focus sealed X-ray tube'
_diffrn_source_type 'SuperNova (Mo) X-ray Source'
_exptl_absorpt_coefficient_mu 0.079
_exptl_absorpt_correction_T_max 1.00000
_exptl_absorpt_correction_T_min 0.76991
_exptl_absorpt_correction_type multi-scan
_exptl_absorpt_process_details
;
CrysAlisPro 1.171.39.46 (Rigaku Oxford Diffraction, 2018)
Empirical absorption correction using spherical harmonics,
 implemented in SCALE3 ABSPACK scaling algorithm.
;
_exptl_crystal_colour 'clear light colourless'
_exptl_crystal_colour_lustre clear
_exptl_crystal_colour_modifier light
_exptl_crystal_colour_primary colourless
_exptl_crystal_density_diffrn 1.253
_exptl_crystal_description block
_exptl_crystal_F_000 936
_exptl_crystal_size_max 0.26
_exptl_crystal_size_mid 0.24
_exptl_crystal_size_min 0.22
_refine_diff_density_max 0.197
_refine_diff_density_min -0.208
_refine_diff_density_rms 0.038
_refine_ls_extinction_coef .
_refine_ls_extinction_method none
_refine_ls_goodness_of_fit_ref 1.080
_refine_ls_hydrogen_treatment constr
_refine_ls_matrix_type full
_refine_ls_number_parameters 309
_refine_ls_number_reflns 5674
_refine_ls_number_restraints 0
_refine_ls_restrained_S_all 1.080
_refine_ls_R_factor_all 0.1024
_refine_ls_R_factor_gt 0.0652
_refine_ls_shift/su_max 0.001
_refine_ls_shift/su_mean 0.000
_refine_ls_structure_factor_coef Fsqd
_refine_ls_weighting_details 'w=1/[\s^2^(Fo^2^)+(0.0346P)^2^+1.0571P] where P=(Fo^2^+2Fc^2^)/3'
_refine_ls_weighting_scheme calc
_refine_ls_wR_factor_gt 0.1260
_refine_ls_wR_factor_ref 0.1414
_reflns_Friedel_coverage 0.000
_reflns_Friedel_fraction_full .
_reflns_Friedel_fraction_max .
_reflns_number_gt 3798
_reflns_number_total 5674
_reflns_threshold_expression 'I > 2\s(I)'
_cod_data_source_file suppl_ncrs-2018-0369_suppl.cif
_cod_data_source_block l
_cod_database_code 8105629
_shelx_space_group_comment
;
The symmetry employed for this shelxl refinement is uniquely defined
by the following loop, which should always be used as a source of
symmetry information in preference to the above space-group names.
They are only intended as comments.
;
_shelx_estimated_absorpt_t_max 0.983
_shelx_estimated_absorpt_t_min 0.980
_reflns_odcompleteness_completeness 99.72
_reflns_odcompleteness_iscentric 1
_reflns_odcompleteness_theta 26.32
_olex2_refinement_description
;
1. Others
 Fixed Uiso: H6(0.051) H7(0.055) H9(0.063) H10(0.053) H11A(0.101) H11B(0.101)
 H11C(0.101) H13(0.052) H14(0.056) H16(0.054) H17(0.047) H18A(0.117)
 H18B(0.117) H18C(0.117) H20(0.059) H21(0.067) H22(0.067) H23(0.066) H24(0.055)
 H26(0.072) H27(0.094) H28(0.097) H29(0.09) H30(0.071)
 Fixed X: H6(0.5796) H7(0.6231) H9(0.359) H10(0.3211) H11A(0.6793)
 H11B(0.5891) H11C(0.6032) H13(0.66) H14(0.866) H16(0.8582) H17(0.6527)
 H18A(1.0651) H18B(1.159) H18C(1.0515) H20(0.4332) H21(0.3601) H22(0.1802)
 H23(0.0748) H24(0.1444) H26(0.2033) H27(0.0234) H28(-0.1359) H29(-0.1152)
 H30(0.0639)
 Fixed Y: H6(0.5798) H7(0.6147) H9(0.7432) H10(0.7108) H11A(0.6877)
 H11B(0.6376) H11C(0.7039) H13(0.6781) H14(0.6725) H16(0.4959) H17(0.5016)
 H18A(0.6624) H18B(0.6106) H18C(0.6271) H20(0.5602) H21(0.5104) H22(0.4561)
 H23(0.4509) H24(0.5035) H26(0.6646) H27(0.712) H28(0.7146) H29(0.6756)
 H30(0.6304)
 Fixed Z: H6(0.7347) H7(0.9584) H9(0.8585) H10(0.6344) H11A(1.143)
 H11B(1.1765) H11C(1.2494) H13(0.5734) H14(0.6472) H16(0.4951) H17(0.4241)
 H18A(0.6512) H18B(0.7182) H18C(0.784) H20(0.0422) H21(-0.1645) H22(-0.204)
 H23(-0.0353) H24(0.1698) H26(0.0648) H27(-0.0457) H28(0.0572) H29(0.2743)
 H30(0.3878)
;

loop_
_space_group_symop_operation_xyz
'x, y, z'
'-x, y+1/2, -z+1/2'
'-x, -y, -z'
'x, -y-1/2, z-1/2'

loop_
_atom_site_label
_atom_site_type_symbol
_atom_site_fract_x
_atom_site_fract_y
_atom_site_fract_z
_atom_site_U_iso_or_equiv
_atom_site_adp_type
_atom_site_occupancy
_atom_site_site_symmetry_order
_atom_site_calc_flag
_atom_site_refinement_flags_posn
_atom_site_refinement_flags_adp
_atom_site_refinement_flags_occupancy
_atom_site_disorder_assembly
_atom_site_disorder_group
O1 O 1.00507(14) 0.57509(8) 0.61802(18) 0.0632(5) Uani 1 1 d . . . . .
O2 O 0.51168(18) 0.70680(9) 1.06008(16) 0.0768(6) Uani 1 1 d . . . . .
N1 N 0.45629(15) 0.56612(8) 0.32044(17) 0.0385(4) Uani 1 1 d . . . . .
N2 N 0.30725(15) 0.63543(8) 0.44263(17) 0.0384(4) Uani 1 1 d . . . . .
C1 C 0.26886(18) 0.61532(9) 0.3139(2) 0.0384(5) Uani 1 1 d . . . . .
C2 C 0.34062(18) 0.57388(9) 0.2573(2) 0.0370(5) Uani 1 1 d . . . . .
C3 C 0.49996(18) 0.59313(9) 0.4428(2) 0.0356(4) Uani 1 1 d . . . . .
C4 C 0.41984(17) 0.62251(9) 0.5125(2) 0.0351(4) Uani 1 1 d . . . . .
C5 C 0.44834(17) 0.64224(9) 0.65868(19) 0.0350(4) Uani 1 1 d . . . . .
C6 C 0.53646(19) 0.61362(10) 0.7586(2) 0.0426(5) Uani 1 1 d . . . . .
H6 H 0.5796 0.5798 0.7347 0.051 Uiso 1 1 calc R . . . .
C7 C 0.5622(2) 0.63398(10) 0.8934(2) 0.0456(5) Uani 1 1 d . . . . .
H7 H 0.6231 0.6147 0.9584 0.055 Uiso 1 1 calc R . . . .
C8 C 0.4967(2) 0.68315(11) 0.9302(2) 0.0476(5) Uani 1 1 d . . . . .
C9 C 0.4051(2) 0.71098(11) 0.8330(2) 0.0528(6) Uani 1 1 d . . . . .
H9 H 0.3590 0.7432 0.8585 0.063 Uiso 1 1 calc R . . . .
C10 C 0.38188(19) 0.69124(10) 0.6991(2) 0.0441(5) Uani 1 1 d . . . . .
H10 H 0.3211 0.7108 0.6344 0.053 Uiso 1 1 calc R . . . .
C11 C 0.6031(2) 0.68205(14) 1.1656(2) 0.0676(7) Uani 1 1 d . . . . .
H11A H 0.6793 0.6877 1.1430 0.101 Uiso 1 1 calc GR . . . .
H11B H 0.5891 0.6376 1.1765 0.101 Uiso 1 1 calc GR . . . .
H11C H 0.6032 0.7039 1.2494 0.101 Uiso 1 1 calc GR . . . .
C12 C 0.63276(18) 0.59038(9) 0.49285(19) 0.0357(4) Uani 1 1 d . . . . .
C13 C 0.69941(19) 0.64107(10) 0.5585(2) 0.0435(5) Uani 1 1 d . . . . .
H13 H 0.6600 0.6781 0.5734 0.052 Uiso 1 1 calc R . . . .
C14 C 0.82324(19) 0.63804(10) 0.6024(2) 0.0467(5) Uani 1 1 d . . . . .
H14 H 0.8660 0.6725 0.6472 0.056 Uiso 1 1 calc R . . . .
C15 C 0.88311(19) 0.58338(10) 0.5793(2) 0.0432(5) Uani 1 1 d . . . . .
C16 C 0.81841(19) 0.53251(10) 0.5118(2) 0.0450(5) Uani 1 1 d . . . . .
H16 H 0.8582 0.4959 0.4951 0.054 Uiso 1 1 calc R . . . .
C17 C 0.69519(18) 0.53604(9) 0.4693(2) 0.0395(5) Uani 1 1 d . . . . .
H17 H 0.6527 0.5016 0.4241 0.047 Uiso 1 1 calc R . . . .
C18 C 1.0759(2) 0.62266(14) 0.6995(3) 0.0780(9) Uani 1 1 d . . . . .
H18A H 1.0651 0.6624 0.6512 0.117 Uiso 1 1 calc GR . . . .
H18B H 1.1590 0.6106 0.7182 0.117 Uiso 1 1 calc GR . . . .
H18C H 1.0515 0.6271 0.7840 0.117 Uiso 1 1 calc GR . . . .
C19 C 0.29538(18) 0.53887(9) 0.1265(2) 0.0378(5) Uani 1 1 d . . . . .
C20 C 0.3598(2) 0.53922(11) 0.0262(2) 0.0488(6) Uani 1 1 d . . . . .
H20 H 0.4332 0.5602 0.0422 0.059 Uiso 1 1 calc R . . . .
C21 C 0.3167(2) 0.50888(12) -0.0972(2) 0.0558(6) Uani 1 1 d . . . . .
H21 H 0.3601 0.5104 -0.1645 0.067 Uiso 1 1 calc R . . . .
C22 C 0.2096(2) 0.47631(11) -0.1207(2) 0.0560(6) Uani 1 1 d . . . . .
H22 H 0.1802 0.4561 -0.2040 0.067 Uiso 1 1 calc R . . . .
C23 C 0.1462(2) 0.47375(11) -0.0204(2) 0.0552(6) Uani 1 1 d . . . . .
H23 H 0.0748 0.4509 -0.0353 0.066 Uiso 1 1 calc R . . . .
C24 C 0.18811(19) 0.50509(10) 0.1028(2) 0.0462(5) Uani 1 1 d . . . . .
H24 H 0.1444 0.5035 0.1698 0.055 Uiso 1 1 calc R . . . .
C25 C 0.1521(2) 0.64165(10) 0.2378(2) 0.0449(5) Uani 1 1 d . . . . .
C26 C 0.1397(2) 0.66663(11) 0.1075(3) 0.0599(7) Uani 1 1 d . . . . .
H26 H 0.2033 0.6646 0.0648 0.072 Uiso 1 1 calc R . . . .
C27 C 0.0315(3) 0.69472(13) 0.0411(3) 0.0785(9) Uani 1 1 d . . . . .
H27 H 0.0234 0.7120 -0.0457 0.094 Uiso 1 1 calc R . . . .
C28 C -0.0632(3) 0.69690(14) 0.1033(4) 0.0811(9) Uani 1 1 d . . . . .
H28 H -0.1359 0.7146 0.0572 0.097 Uiso 1 1 calc R . . . .
C29 C -0.0513(2) 0.67334(14) 0.2320(3) 0.0752(8) Uani 1 1 d . . . . .
H29 H -0.1152 0.6756 0.2743 0.090 Uiso 1 1 calc R . . . .
C30 C 0.0560(2) 0.64606(12) 0.2996(3) 0.0589(6) Uani 1 1 d . . . . .
H30 H 0.0639 0.6304 0.3878 0.071 Uiso 1 1 calc R . . . .

loop_
_atom_site_aniso_label
_atom_site_aniso_U_11
_atom_site_aniso_U_22
_atom_site_aniso_U_33
_atom_site_aniso_U_23
_atom_site_aniso_U_13
_atom_site_aniso_U_12
O1 0.0364(9) 0.0702(12) 0.0783(12) -0.0143(9) 0.0040(8) 0.0041(8)
O2 0.0957(15) 0.0858(14) 0.0408(9) -0.0167(9) -0.0002(10) 0.0269(11)
N1 0.0384(10) 0.0376(9) 0.0402(9) -0.0043(7) 0.0110(8) -0.0026(7)
N2 0.0381(10) 0.0368(9) 0.0399(9) -0.0018(7) 0.0083(8) 0.0028(7)
C1 0.0381(11) 0.0371(11) 0.0396(11) -0.0007(9) 0.0086(9) -0.0012(9)
C2 0.0370(12) 0.0352(10) 0.0393(11) 0.0004(9) 0.0103(9) -0.0021(9)
C3 0.0375(11) 0.0307(10) 0.0394(11) 0.0004(8) 0.0109(9) -0.0005(8)
C4 0.0363(11) 0.0295(10) 0.0394(11) 0.0015(8) 0.0088(9) -0.0001(8)
C5 0.0353(11) 0.0329(10) 0.0375(10) 0.0016(8) 0.0099(9) 0.0000(8)
C6 0.0461(13) 0.0424(12) 0.0417(11) 0.0009(9) 0.0149(10) 0.0095(10)
C7 0.0448(13) 0.0519(13) 0.0379(11) 0.0069(10) 0.0052(10) 0.0076(10)
C8 0.0564(15) 0.0496(13) 0.0365(11) -0.0043(10) 0.0102(11) 0.0001(11)
C9 0.0601(15) 0.0499(13) 0.0476(13) -0.0069(11) 0.0111(12) 0.0169(11)
C10 0.0466(13) 0.0421(12) 0.0421(12) -0.0003(9) 0.0072(10) 0.0097(10)
C11 0.0696(18) 0.086(2) 0.0408(13) -0.0040(13) -0.0002(13) -0.0057(15)
C12 0.0361(11) 0.0377(11) 0.0347(10) -0.0001(8) 0.0110(9) -0.0010(9)
C13 0.0403(12) 0.0356(11) 0.0547(13) -0.0064(10) 0.0111(10) 0.0019(9)
C14 0.0404(12) 0.0433(12) 0.0541(13) -0.0096(10) 0.0066(11) -0.0052(10)
C15 0.0353(12) 0.0519(13) 0.0424(12) -0.0018(10) 0.0093(10) 0.0017(10)
C16 0.0428(13) 0.0431(12) 0.0508(13) -0.0071(10) 0.0142(11) 0.0084(10)
C17 0.0412(12) 0.0370(11) 0.0414(11) -0.0070(9) 0.0117(10) -0.0034(9)
C18 0.0439(15) 0.085(2) 0.093(2) -0.0170(17) -0.0091(15) -0.0042(14)
C19 0.0379(11) 0.0361(10) 0.0383(11) -0.0015(9) 0.0069(9) 0.0018(9)
C20 0.0483(14) 0.0525(13) 0.0468(12) -0.0058(11) 0.0138(11) -0.0091(11)
C21 0.0646(17) 0.0629(15) 0.0429(12) -0.0048(11) 0.0187(12) -0.0019(13)
C22 0.0618(16) 0.0567(15) 0.0440(13) -0.0123(11) 0.0010(12) 0.0064(12)
C23 0.0419(13) 0.0548(14) 0.0639(15) -0.0154(12) 0.0024(12) -0.0057(11)
C24 0.0408(13) 0.0491(13) 0.0497(12) -0.0077(10) 0.0127(10) -0.0029(10)
C25 0.0437(13) 0.0400(12) 0.0461(12) -0.0086(10) 0.0004(10) 0.0046(10)
C26 0.0720(18) 0.0476(14) 0.0549(15) 0.0001(12) 0.0047(13) 0.0126(12)
C27 0.103(3) 0.0596(17) 0.0582(17) 0.0005(13) -0.0112(17) 0.0212(16)
C28 0.069(2) 0.0661(19) 0.090(2) -0.0220(17) -0.0183(18) 0.0263(15)
C29 0.0473(16) 0.084(2) 0.085(2) -0.0249(17) -0.0023(15) 0.0154(14)
C30 0.0456(14) 0.0673(16) 0.0598(15) -0.0122(13) 0.0046(12) 0.0085(12)

loop_
_atom_type_symbol
_atom_type_description
_atom_type_scat_dispersion_real
_atom_type_scat_dispersion_imag
_atom_type_scat_source
C C 0.0033 0.0016 'International Tables Vol C Tables 4.2.6.8 and 6.1.1.4'
H H 0.0000 0.0000 'International Tables Vol C Tables 4.2.6.8 and 6.1.1.4'
N N 0.0061 0.0033 'International Tables Vol C Tables 4.2.6.8 and 6.1.1.4'
O O 0.0106 0.0060 'International Tables Vol C Tables 4.2.6.8 and 6.1.1.4'

loop_
_geom_angle_atom_site_label_1
_geom_angle_atom_site_label_2
_geom_angle_atom_site_label_3
_geom_angle
_geom_angle_site_symmetry_1
_geom_angle_site_symmetry_3
C15 O1 C18 118.72(19) . .
C8 O2 C11 119.36(19) . .
C2 N1 C3 119.91(17) . .
C1 N2 C4 120.05(17) . .
N2 C1 C2 119.89(19) . .
N2 C1 C25 115.72(17) . .
C2 C1 C25 124.34(18) . .
N1 C2 C1 119.39(18) . .
N1 C2 C19 117.34(17) . .
C1 C2 C19 123.25(18) . .
N1 C3 C4 119.49(18) . .
N1 C3 C12 115.21(16) . .
C4 C3 C12 125.29(18) . .
N2 C4 C3 118.78(18) . .
N2 C4 C5 114.94(16) . .
C3 C4 C5 126.28(18) . .
C6 C5 C4 123.36(17) . .
C6 C5 C10 117.63(18) . .
C10 C5 C4 118.99(18) . .
C5 C6 H6 119.1 . .
C5 C6 C7 121.86(19) . .
C7 C6 H6 119.1 . .
C6 C7 H7 120.3 . .
C8 C7 C6 119.4(2) . .
C8 C7 H7 120.3 . .
O2 C8 C7 125.0(2) . .
O2 C8 C9 115.1(2) . .
C7 C8 C9 119.85(19) . .
C8 C9 H9 119.9 . .
C10 C9 C8 120.3(2) . .
C10 C9 H9 119.9 . .
C5 C10 H10 119.5 . .
C9 C10 C5 121.0(2) . .
C9 C10 H10 119.5 . .
O2 C11 H11A 109.5 . .
O2 C11 H11B 109.5 . .
O2 C11 H11C 109.5 . .
H11A C11 H11B 109.5 . .
H11A C11 H11C 109.5 . .
H11B C11 H11C 109.5 . .
C13 C12 C3 122.48(18) . .
C13 C12 C17 117.61(19) . .
C17 C12 C3 119.86(18) . .
C12 C13 H13 119.1 . .
C14 C13 C12 121.70(19) . .
C14 C13 H13 119.1 . .
C13 C14 H14 120.2 . .
C13 C14 C15 119.6(2) . .
C15 C14 H14 120.2 . .
O1 C15 C14 124.7(2) . .
O1 C15 C16 115.69(19) . .
C16 C15 C14 119.6(2) . .
C15 C16 H16 119.9 . .
C17 C16 C15 120.12(19) . .
C17 C16 H16 119.9 . .
C12 C17 H17 119.4 . .
C16 C17 C12 121.30(19) . .
C16 C17 H17 119.4 . .
O1 C18 H18A 109.5 . .
O1 C18 H18B 109.5 . .
O1 C18 H18C 109.5 . .
H18A C18 H18B 109.5 . .
H18A C18 H18C 109.5 . .
H18B C18 H18C 109.5 . .
C20 C19 C2 120.47(19) . .
C20 C19 C24 118.62(19) . .
C24 C19 C2 120.91(18) . .
C19 C20 H20 119.5 . .
C21 C20 C19 121.0(2) . .
C21 C20 H20 119.5 . .
C20 C21 H21 120.0 . .
C22 C21 C20 120.1(2) . .
C22 C21 H21 120.0 . .
C21 C22 H22 120.1 . .
C23 C22 C21 119.8(2) . .
C23 C22 H22 120.1 . .
C22 C23 H23 119.8 . .
C22 C23 C24 120.4(2) . .
C24 C23 H23 119.8 . .
C19 C24 H24 119.9 . .
C23 C24 C19 120.2(2) . .
C23 C24 H24 119.9 . .
C26 C25 C1 120.6(2) . .
C26 C25 C30 118.8(2) . .
C30 C25 C1 120.5(2) . .
C25 C26 H26 120.1 . .
C25 C26 C27 119.7(3) . .
C27 C26 H26 120.1 . .
C26 C27 H27 119.9 . .
C28 C27 C26 120.2(3) . .
C28 C27 H27 119.9 . .
C27 C28 H28 119.8 . .
C29 C28 C27 120.4(3) . .
C29 C28 H28 119.8 . .
C28 C29 H29 120.1 . .
C28 C29 C30 119.9(3) . .
C30 C29 H29 120.1 . .
C25 C30 H30 119.5 . .
C29 C30 C25 120.9(3) . .
C29 C30 H30 119.5 . .

loop_
_geom_bond_atom_site_label_1
_geom_bond_atom_site_label_2
_geom_bond_distance
_geom_bond_site_symmetry_2
O1 C15 1.371(2) .
O1 C18 1.421(3) .
O2 C8 1.371(2) .
O2 C11 1.404(3) .
N1 C2 1.338(2) .
N1 C3 1.341(2) .
N2 C1 1.335(2) .
N2 C4 1.344(2) .
C1 C2 1.407(3) .
C1 C25 1.484(3) .
C2 C19 1.491(3) .
C3 C4 1.421(3) .
C3 C12 1.487(3) .
C4 C5 1.488(3) .
C5 C6 1.384(3) .
C5 C10 1.397(3) .
C6 H6 0.9300 .
C6 C7 1.386(3) .
C7 H7 0.9300 .
C7 C8 1.378(3) .
C8 C9 1.385(3) .
C9 H9 0.9300 .
C9 C10 1.375(3) .
C10 H10 0.9300 .
C11 H11A 0.9600 .
C11 H11B 0.9600 .
C11 H11C 0.9600 .
C12 C13 1.385(3) .
C12 C17 1.397(3) .
C13 H13 0.9300 .
C13 C14 1.385(3) .
C14 H14 0.9300 .
C14 C15 1.386(3) .
C15 C16 1.385(3) .
C16 H16 0.9300 .
C16 C17 1.377(3) .
C17 H17 0.9300 .
C18 H18A 0.9600 .
C18 H18B 0.9600 .
C18 H18C 0.9600 .
C19 C20 1.382(3) .
C19 C24 1.391(3) .
C20 H20 0.9300 .
C20 C21 1.380(3) .
C21 H21 0.9300 .
C21 C22 1.377(3) .
C22 H22 0.9300 .
C22 C23 1.375(3) .
C23 H23 0.9300 .
C23 C24 1.387(3) .
C24 H24 0.9300 .
C25 C26 1.388(3) .
C25 C30 1.389(3) .
C26 H26 0.9300 .
C26 C27 1.394(4) .
C27 H27 0.9300 .
C27 C28 1.375(4) .
C28 H28 0.9300 .
C28 C29 1.364(4) .
C29 H29 0.9300 .
C29 C30 1.382(3) .
C30 H30 0.9300 .
